data_7126749
loop_
_publ_author_name
'Chu, Xue-Qiang'
'Xie, Ting'
'Wang, Ya-Wen'
'Li, Xiang-Rui'
'Rao, Weidong'
'Xu, Haiyan'
'Shen, Zhi-Liang'

_publ_section_title
;
 Synthesis of di(hetero)aryl sulfides by defluorinative sulfenylation of
 polyfluoroalkyl ketones with sodium sulfinates or arylsulfonyl chlorides.
;
_journal_issue 61
_journal_name_full 'Chemical communications (Cambridge, England)'
_journal_page_first 8699
_journal_page_last 8702
_journal_paper_doi 10.1039/d0cc03303k
_journal_volume 56
_journal_year 2020
_chemical_formula_moiety 'C20 H10 Br F5 O S'
_chemical_formula_sum 'C20 H10 Br F5 O S'
_chemical_formula_weight 473.25
_space_group_crystal_system tetragonal
_space_group_IT_number 88
_space_group_name_Hall '-I 4ad'
_space_group_name_H-M_alt 'I 41/a :2'
_atom_sites_solution_hydrogens geom
_atom_sites_solution_primary dual
_audit_creation_date 2020-06-05
_audit_creation_method
;
Olex2 1.3
(compiled 2020.02.04 svn.rd84adfe8 for OlexSys, GUI svn.r6032)
;
_audit_update_record
;
2020-06-05 deposited with the CCDC.	2020-06-22 downloaded from the CCDC.
;
_cell_angle_alpha 90
_cell_angle_beta 90
_cell_angle_gamma 90
_cell_formula_units_Z 16
_cell_length_a 31.0847(14)
_cell_length_b 31.0847(14)
_cell_length_c 7.6891(5)
_cell_measurement_reflns_used 1979
_cell_measurement_temperature 292.59(10)
_cell_measurement_theta_max 76.6200
_cell_measurement_theta_min 4.0220
_cell_volume 7429.7(7)
_computing_cell_refinement
;
CrysAlisPro, Agilent Technologies,
Version 1.171.36.32 (release 02-08-2013 CrysAlis171 .NET)
(compiled Aug  2 2013,16:46:58)
;
_computing_data_collection
;
CrysAlisPro, Agilent Technologies,
Version 1.171.36.32 (release 02-08-2013 CrysAlis171 .NET)
(compiled Aug  2 2013,16:46:58)
;
_computing_data_reduction
;
CrysAlisPro, Agilent Technologies,
Version 1.171.36.32 (release 02-08-2013 CrysAlis171 .NET)
(compiled Aug  2 2013,16:46:58)
;
_computing_molecular_graphics 'Olex2 1.3 (Dolomanov et al., 2009)'
_computing_publication_material 'Olex2 1.3 (Dolomanov et al., 2009)'
_computing_structure_refinement 'SHELXL 2018/3 (Sheldrick, 2015)'
_computing_structure_solution 'SHELXT 2018/2 (Sheldrick, 2018)'
_diffrn_ambient_temperature 292.59(10)
_diffrn_detector_area_resol_mean 10.4471
_diffrn_measured_fraction_theta_full 0.996
_diffrn_measured_fraction_theta_max 0.996
_diffrn_measurement_details
;
#__ type_ start__ end____ width___ exp.time_
  1 omega -109.00  -13.00   1.0000    1.5000
omega____ theta____ kappa____ phi______ frames
    -      -39.9843  -57.0000  120.0000 96

#__ type_ start__ end____ width___ exp.time_
  2 omega   57.00   83.00   1.0000    1.5000
omega____ theta____ kappa____ phi______ frames
    -       39.9843 -151.0000  135.0000 26

#__ type_ start__ end____ width___ exp.time_
  3 omega   36.00   76.00   1.0000   16.0000
omega____ theta____ kappa____ phi______ frames
    -      114.0000  -30.0000   90.0000 40

#__ type_ start__ end____ width___ exp.time_
  4 omega   39.00   96.00   1.0000   16.0000
omega____ theta____ kappa____ phi______ frames
    -      114.0000  -45.0000  -60.0000 57

#__ type_ start__ end____ width___ exp.time_
  5 omega   37.00   83.00   1.0000   16.0000
omega____ theta____ kappa____ phi______ frames
    -      114.0000  -30.0000 -180.0000 46

#__ type_ start__ end____ width___ exp.time_
  6 omega  101.00  137.00   1.0000   16.0000
omega____ theta____ kappa____ phi______ frames
    -      114.0000  111.0000  -30.0000 36

#__ type_ start__ end____ width___ exp.time_
  7 omega   38.00   64.00   1.0000   16.0000
omega____ theta____ kappa____ phi______ frames
    -      114.0000  -34.0000  155.0000 26

#__ type_ start__ end____ width___ exp.time_
  8 omega  148.00  173.00   1.0000   16.0000
omega____ theta____ kappa____ phi______ frames
    -      114.0000  111.0000  -30.0000 25

#__ type_ start__ end____ width___ exp.time_
  9 omega   61.00   96.00   1.0000   16.0000
omega____ theta____ kappa____ phi______ frames
    -      114.0000  -94.0000    0.0000 35

#__ type_ start__ end____ width___ exp.time_
 10 omega   57.00  109.00   1.0000   16.0000
omega____ theta____ kappa____ phi______ frames
    -      114.0000  178.0000  -90.0000 52

#__ type_ start__ end____ width___ exp.time_
 11 omega  118.00  149.00   1.0000   16.0000
omega____ theta____ kappa____ phi______ frames
    -      114.0000  178.0000  -90.0000 31

#__ type_ start__ end____ width___ exp.time_
 12 omega  152.00  177.00   1.0000   16.0000
omega____ theta____ kappa____ phi______ frames
    -      114.0000  111.0000  150.0000 25
;
_diffrn_measurement_device_type 'Xcalibur, Atlas, Gemini'
_diffrn_measurement_method '\w scans'
_diffrn_orient_matrix_UB_11 -0.0453172000
_diffrn_orient_matrix_UB_12 0.0152492000
_diffrn_orient_matrix_UB_13 -0.0525771000
_diffrn_orient_matrix_UB_21 0.0192623000
_diffrn_orient_matrix_UB_22 0.0420165000
_diffrn_orient_matrix_UB_23 -0.0723777000
_diffrn_orient_matrix_UB_31 0.0055532000
_diffrn_orient_matrix_UB_32 -0.0214205000
_diffrn_orient_matrix_UB_33 -0.1793695000
_diffrn_radiation_monochromator graphite
_diffrn_radiation_type 'Cu K\a'
_diffrn_radiation_wavelength 1.54184
_diffrn_reflns_av_R_equivalents 0.0479
_diffrn_reflns_av_unetI/netI 0.0587
_diffrn_reflns_Laue_measured_fraction_full 0.996
_diffrn_reflns_Laue_measured_fraction_max 0.996
_diffrn_reflns_limit_h_max 36
_diffrn_reflns_limit_h_min -35
_diffrn_reflns_limit_k_max 21
_diffrn_reflns_limit_k_min -36
_diffrn_reflns_limit_l_max 6
_diffrn_reflns_limit_l_min -9
_diffrn_reflns_number 8417
_diffrn_reflns_point_group_measured_fraction_full 0.996
_diffrn_reflns_point_group_measured_fraction_max 0.996
_diffrn_reflns_theta_full 66.572
_diffrn_reflns_theta_max 66.572
_diffrn_reflns_theta_min 4.022
_diffrn_source 'Enhance (Cu) X-ray Source'
_exptl_absorpt_coefficient_mu 4.602
_exptl_absorpt_correction_T_max 1.00000
_exptl_absorpt_correction_T_min 0.40665
_exptl_absorpt_correction_type multi-scan
_exptl_absorpt_process_details
;
CrysAlisPro, Agilent Technologies,
Version 1.171.36.32 (release 02-08-2013 CrysAlis171 .NET)
(compiled Aug  2 2013,16:46:58)
Empirical absorption correction using spherical harmonics,
 implemented in SCALE3 ABSPACK scaling algorithm.
;
_exptl_crystal_colour 'clear light colourless'
_exptl_crystal_density_diffrn 1.692
_exptl_crystal_description block
_exptl_crystal_F_000 3744
_exptl_crystal_size_max 0.3
_exptl_crystal_size_mid 0.25
_exptl_crystal_size_min 0.2
_refine_diff_density_max 1.098
_refine_diff_density_min -0.814
_refine_diff_density_rms 0.119
_refine_ls_extinction_method none
_refine_ls_goodness_of_fit_ref 1.071
_refine_ls_hydrogen_treatment constr
_refine_ls_matrix_type full
_refine_ls_number_parameters 253
_refine_ls_number_reflns 3271
_refine_ls_number_restraints 60
_refine_ls_restrained_S_all 1.117
_refine_ls_R_factor_all 0.1168
_refine_ls_R_factor_gt 0.0973
_refine_ls_shift/su_max 0.000
_refine_ls_shift/su_mean 0.000
_refine_ls_structure_factor_coef Fsqd
_refine_ls_weighting_details 'w=1/[\s^2^(Fo^2^)+(0.1900P)^2^+13.0575P] where P=(Fo^2^+2Fc^2^)/3'
_refine_ls_weighting_scheme calc
_refine_ls_wR_factor_gt 0.2749
_refine_ls_wR_factor_ref 0.3106
_reflns_Friedel_coverage 0.000
_reflns_number_gt 2447
_reflns_number_total 3271
_reflns_threshold_expression 'I > 2\s(I)'
_cod_data_source_file d0cc03303k2.cif
_cod_data_source_block g200605b
_cod_depositor_comments 'Adding full bibliography for 7126749.cif.'
_cod_original_cell_volume 7429.7(8)
_cod_original_sg_symbol_H-M 'I 41/a'
_cod_database_code 7126749
_shelx_shelxl_version_number 2018/3
_chemical_oxdiff_formula 'C H O N F'
_shelx_space_group_comment
;
The symmetry employed for this shelxl refinement is uniquely defined
by the following loop, which should always be used as a source of
symmetry information in preference to the above space-group names.
They are only intended as comments.
;
_reflns_odcompleteness_completeness 94.49
_reflns_odcompleteness_iscentric 1
_reflns_odcompleteness_theta 80.95
_olex2_refinement_description
;
1. Fixed Uiso
 At 1.2 times of:
  All C(H) groups
2. Restrained distances
 C19-C20
 1.43 with sigma of 0.01
 F4-C20 \\sim F5-C20 \\sim F3-C20
 with sigma of 0.01
 F2-C19 \\sim F1-C19
 with sigma of 0.01
 F3-F5 \\sim F5-F4
 with sigma of 0.01
3. Uiso/Uaniso restraints and constraints
C19 \\sim C20: within 1.5A with sigma of 0.01 and sigma for terminal atoms of
0.02 within 1.5A
C18 \\sim C19: within 1.5A with sigma of 0.01 and sigma for terminal atoms of
0.02 within 1.5A
Uanis(C19) \\sim Ueq, Uanis(C20) \\sim Ueq, Uanis(F2) \\sim Ueq, Uanis(F3)
\\sim Ueq, Uanis(F1) \\sim Ueq, Uanis(F4) \\sim Ueq, Uanis(F5) \\sim Ueq: with
sigma of 0.02 and sigma for terminal atoms of 0.04
4.a Aromatic/amide H refined with riding coordinates:
 C9(H9), C15(H15), C13(H13), C3(H3), C12(H12), C2(H2), C4(H4), C14(H14),
 C10(H10), C5(H5)
;
_olex2_submission_special_instructions 'No special instructions were received'

loop_
_space_group_symop_operation_xyz
'x, y, z'
'-x+1/2, -y, z+1/2'
'-y+3/4, x+1/4, z+1/4'
'y+3/4, -x+3/4, z+3/4'
'x+1/2, y+1/2, z+1/2'
'-x+1, -y+1/2, z+1'
'-y+5/4, x+3/4, z+3/4'
'y+5/4, -x+5/4, z+5/4'
'-x, -y, -z'
'x-1/2, y, -z-1/2'
'y-3/4, -x-1/4, -z-1/4'
'-y-3/4, x-3/4, -z-3/4'
'-x+1/2, -y+1/2, -z+1/2'
'x, y+1/2, -z'
'y-1/4, -x+1/4, -z+1/4'
'-y-1/4, x-1/4, -z-1/4'

loop_
_atom_site_label
_atom_site_type_symbol
_atom_site_fract_x
_atom_site_fract_y
_atom_site_fract_z
_atom_site_U_iso_or_equiv
_atom_site_adp_type
_atom_site_occupancy
_atom_site_site_symmetry_order
_atom_site_calc_flag
_atom_site_refinement_flags_posn
_atom_site_refinement_flags_adp
_atom_site_refinement_flags_occupancy
_atom_site_disorder_assembly
_atom_site_disorder_group
Br1 Br 0.70279(4) 0.44148(3) 0.40531(12) 0.0936(5) Uani 1 1 d . . . . .
S1 S 0.60805(7) 0.39849(11) 0.4773(3) 0.1064(9) Uani 1 1 d . . . . .
O1 O 0.49365(16) 0.42473(19) 0.6762(8) 0.0812(14) Uani 1 1 d . . . . .
C8 C 0.5541(2) 0.4615(2) 0.6331(8) 0.0654(15) Uani 1 1 d . . . . .
C16 C 0.49242(19) 0.5007(2) 0.7626(8) 0.0619(14) Uani 1 1 d . . . . .
C17 C 0.51285(19) 0.4636(2) 0.6928(8) 0.0611(13) Uani 1 1 d . . . . .
C1 C 0.6858(2) 0.4204(2) 0.6276(9) 0.0662(15) Uani 1 1 d . . . . .
C11 C 0.5200(2) 0.5377(2) 0.7635(9) 0.0698(15) Uani 1 1 d . . . . .
C9 C 0.5801(2) 0.4987(3) 0.6346(10) 0.0766(19) Uani 1 1 d . . . . .
H9 H 0.608244 0.498103 0.593647 0.092 Uiso 1 1 calc R U . . .
C6 C 0.6452(3) 0.4037(3) 0.6524(9) 0.0766(19) Uani 1 1 d . . . . .
C15 C 0.4505(2) 0.5021(3) 0.8278(9) 0.0746(17) Uani 1 1 d . . . . .
H15 H 0.433380 0.477546 0.826055 0.090 Uiso 1 1 calc R U . . .
C7 C 0.5612(2) 0.4183(3) 0.5772(10) 0.0779(18) Uani 1 1 d . . . . .
C13 C 0.4603(3) 0.5764(3) 0.8949(12) 0.095(3) Uani 1 1 d . . . . .
H13 H 0.448896 0.602010 0.937372 0.114 Uiso 1 1 calc R U . . .
C3 C 0.7051(3) 0.4071(3) 0.9218(11) 0.083(2) Uani 1 1 d . . . . .
H3 H 0.725215 0.407762 1.011084 0.099 Uiso 1 1 calc R U . . .
C12 C 0.5023(3) 0.5758(3) 0.8344(11) 0.090(2) Uani 1 1 d . . . . .
H12 H 0.518996 0.600589 0.840446 0.108 Uiso 1 1 calc R U . . .
C2 C 0.7155(2) 0.4220(2) 0.7608(12) 0.0815(19) Uani 1 1 d . . . . .
H2 H 0.742767 0.433323 0.740504 0.098 Uiso 1 1 calc R U . . .
C4 C 0.6645(3) 0.3912(3) 0.9514(11) 0.089(2) Uani 1 1 d . . . . .
H4 H 0.656640 0.382811 1.063068 0.107 Uiso 1 1 calc R U . . .
C18 C 0.5235(3) 0.3972(3) 0.6078(15) 0.101(3) Uani 1 1 d . U . . .
C14 C 0.4348(3) 0.5394(3) 0.8933(10) 0.087(2) Uani 1 1 d . . . . .
H14 H 0.406996 0.540339 0.937499 0.104 Uiso 1 1 calc R U . . .
C10 C 0.5628(3) 0.5349(3) 0.6970(11) 0.087(2) Uani 1 1 d . . . . .
H10 H 0.579523 0.559729 0.697185 0.104 Uiso 1 1 calc R U . . .
C5 C 0.6354(3) 0.3875(3) 0.8172(11) 0.090(2) Uani 1 1 d . . . . .
H5 H 0.609126 0.374071 0.836414 0.108 Uiso 1 1 calc R U . . .
C19 C 0.5155(4) 0.3513(5) 0.5878(14) 0.142(4) Uani 1 1 d D U . . .
F2 F 0.5130(6) 0.3385(4) 0.4126(13) 0.222(6) Uani 1 1 d D U . . .
F5 F 0.4851(6) 0.3428(3) 0.8340(14) 0.253(8) Uani 1 1 d D U . . .
F3 F 0.4763(5) 0.2892(2) 0.6252(17) 0.216(6) Uani 1 1 d D U . . .
F1 F 0.5443(5) 0.3229(3) 0.674(3) 0.256(8) Uani 1 1 d D U . . .
C20 C 0.4792(5) 0.3320(3) 0.6634(15) 0.168(5) Uani 1 1 d D U . . .
F4 F 0.4519(4) 0.3553(3) 0.559(2) 0.269(9) Uani 1 1 d D U . . .

loop_
_atom_site_aniso_label
_atom_site_aniso_U_11
_atom_site_aniso_U_22
_atom_site_aniso_U_33
_atom_site_aniso_U_23
_atom_site_aniso_U_13
_atom_site_aniso_U_12
Br1 0.1173(8) 0.0841(6) 0.0795(7) 0.0079(4) 0.0237(4) 0.0176(4)
S1 0.0812(12) 0.172(2) 0.0662(11) -0.0337(13) -0.0073(9) 0.0278(13)
O1 0.061(2) 0.088(3) 0.095(4) -0.007(3) 0.000(2) -0.012(2)
C8 0.054(3) 0.089(4) 0.054(3) 0.005(3) -0.014(2) -0.009(3)
C16 0.056(3) 0.080(4) 0.049(3) 0.013(3) -0.013(2) -0.006(2)
C17 0.052(3) 0.078(4) 0.053(3) 0.003(3) -0.014(2) -0.005(2)
C1 0.076(4) 0.060(3) 0.063(3) 0.000(3) 0.009(3) 0.016(3)
C11 0.074(4) 0.075(4) 0.061(3) 0.011(3) -0.014(3) -0.013(3)
C9 0.057(3) 0.104(5) 0.069(4) 0.004(4) -0.007(3) -0.017(3)
C6 0.079(4) 0.091(5) 0.059(3) -0.015(3) 0.003(3) 0.026(3)
C15 0.065(4) 0.094(5) 0.064(3) 0.010(3) -0.008(3) 0.001(3)
C7 0.069(4) 0.100(5) 0.064(4) -0.008(4) -0.007(3) 0.004(3)
C13 0.108(6) 0.098(6) 0.080(5) -0.004(4) -0.014(5) 0.024(5)
C3 0.082(4) 0.089(5) 0.077(4) -0.006(4) -0.020(4) 0.019(4)
C12 0.114(7) 0.079(4) 0.077(5) 0.004(4) -0.014(4) -0.005(4)
C2 0.068(4) 0.078(4) 0.099(5) -0.001(4) -0.005(4) 0.010(3)
C4 0.098(5) 0.108(6) 0.063(4) 0.008(4) 0.003(4) 0.014(4)
C18 0.090(5) 0.097(5) 0.116(6) -0.024(5) 0.012(5) -0.012(4)
C14 0.078(4) 0.112(6) 0.071(4) 0.011(4) 0.001(3) 0.019(4)
C10 0.081(4) 0.100(5) 0.080(4) 0.014(4) -0.018(4) -0.037(4)
C5 0.074(4) 0.123(7) 0.073(4) -0.010(4) -0.001(4) 0.009(4)
C19 0.147(7) 0.117(6) 0.160(8) -0.030(6) 0.031(6) -0.018(5)
F2 0.40(2) 0.134(7) 0.130(7) -0.031(6) 0.039(9) -0.012(10)
F5 0.47(2) 0.152(8) 0.138(7) 0.019(6) 0.037(11) -0.135(12)
F3 0.259(13) 0.077(4) 0.313(17) 0.004(6) 0.053(11) -0.036(6)
F1 0.221(12) 0.125(7) 0.42(2) 0.009(10) -0.136(14) 0.023(7)
C20 0.173(9) 0.136(8) 0.193(10) -0.025(8) 0.033(8) -0.028(7)
F4 0.197(10) 0.126(7) 0.48(2) -0.083(10) -0.168(14) 0.009(6)

loop_
_atom_type_symbol
_atom_type_description
_atom_type_scat_dispersion_real
_atom_type_scat_dispersion_imag
_atom_type_scat_source
C C 0.0181 0.0091 'International Tables Vol C Tables 4.2.6.8 and 6.1.1.4'
H H 0.0000 0.0000 'International Tables Vol C Tables 4.2.6.8 and 6.1.1.4'
Br Br -0.6763 1.2805 'International Tables Vol C Tables 4.2.6.8 and 6.1.1.4'
F F 0.0727 0.0534 'International Tables Vol C Tables 4.2.6.8 and 6.1.1.4'
O O 0.0492 0.0322 'International Tables Vol C Tables 4.2.6.8 and 6.1.1.4'
S S 0.3331 0.5567 'International Tables Vol C Tables 4.2.6.8 and 6.1.1.4'

loop_
_geom_angle_atom_site_label_1
_geom_angle_atom_site_label_2
_geom_angle_atom_site_label_3
_geom_angle
_geom_angle_site_symmetry_1
_geom_angle_site_symmetry_3
_geom_angle_publ_flag
C7 S1 C6 100.1(3) . . ?
C17 O1 C18 107.2(6) . . ?
C17 C8 C9 119.8(7) . . ?
C17 C8 C7 107.0(6) . . ?
C9 C8 C7 133.3(7) . . ?
C17 C16 C11 112.7(6) . . ?
C15 C16 C17 125.3(6) . . ?
C15 C16 C11 122.1(7) . . ?
O1 C17 C8 109.9(6) . . ?
O1 C17 C16 124.2(6) . . ?
C8 C17 C16 125.9(6) . . ?
C6 C1 Br1 120.5(6) . . ?
C6 C1 C2 121.7(7) . . ?
C2 C1 Br1 117.8(6) . . ?
C12 C11 C16 116.2(7) . . ?
C12 C11 C10 123.4(7) . . ?
C10 C11 C16 120.4(7) . . ?
C8 C9 H9 121.2 . . ?
C10 C9 C8 117.5(7) . . ?
C10 C9 H9 121.2 . . ?
C1 C6 S1 121.6(6) . . ?
C1 C6 C5 117.4(7) . . ?
C5 C6 S1 120.8(7) . . ?
C16 C15 H15 120.2 . . ?
C14 C15 C16 119.7(8) . . ?
C14 C15 H15 120.2 . . ?
C8 C7 S1 126.1(6) . . ?
C18 C7 S1 128.3(7) . . ?
C18 C7 C8 105.4(7) . . ?
C12 C13 H13 119.4 . . ?
C12 C13 C14 121.3(9) . . ?
C14 C13 H13 119.4 . . ?
C2 C3 H3 120.2 . . ?
C2 C3 C4 119.6(7) . . ?
C4 C3 H3 120.2 . . ?
C11 C12 H12 119.8 . . ?
C13 C12 C11 120.5(8) . . ?
C13 C12 H12 119.8 . . ?
C1 C2 H2 119.9 . . ?
C3 C2 C1 120.1(8) . . ?
C3 C2 H2 119.9 . . ?
C3 C4 H4 119.7 . . ?
C3 C4 C5 120.5(8) . . ?
C5 C4 H4 119.7 . . ?
O1 C18 C19 122.6(10) . . ?
C7 C18 O1 110.5(8) . . ?
C7 C18 C19 126.7(10) . . ?
C15 C14 C13 120.3(8) . . ?
C15 C14 H14 119.8 . . ?
C13 C14 H14 119.8 . . ?
C11 C10 H10 118.2 . . ?
C9 C10 C11 123.7(7) . . ?
C9 C10 H10 118.2 . . ?
C6 C5 H5 119.8 . . ?
C4 C5 C6 120.5(9) . . ?
C4 C5 H5 119.8 . . ?
F2 C19 C18 112.9(11) . . ?
F2 C19 F1 107.9(15) . . ?
F1 C19 C18 116.9(11) . . ?
C20 C19 C18 120.8(11) . . ?
C20 C19 F2 103.3(12) . . ?
C20 C19 F1 92.6(12) . . ?
F5 C20 C19 100.7(10) . . ?
F5 C20 F4 120.9(10) . . ?
F3 C20 C19 112.4(12) . . ?
F3 C20 F5 117.1(9) . . ?
F3 C20 F4 110.2(11) . . ?
F4 C20 C19 91.6(11) . . ?

loop_
_geom_bond_atom_site_label_1
_geom_bond_atom_site_label_2
_geom_bond_distance
_geom_bond_site_symmetry_2
_geom_bond_publ_flag
Br1 C1 1.906(7) . ?
S1 C6 1.781(8) . ?
S1 C7 1.758(8) . ?
O1 C17 1.354(9) . ?
O1 C18 1.366(12) . ?
C8 C17 1.363(9) . ?
C8 C9 1.412(10) . ?
C8 C7 1.428(11) . ?
C16 C17 1.422(10) . ?
C16 C11 1.434(9) . ?
C16 C15 1.397(10) . ?
C1 C6 1.377(12) . ?
C1 C2 1.381(12) . ?
C11 C12 1.414(12) . ?
C11 C10 1.428(12) . ?
C9 H9 0.9300 . ?
C9 C10 1.337(13) . ?
C6 C5 1.398(12) . ?
C15 H15 0.9300 . ?
C15 C14 1.354(13) . ?
C7 C18 1.363(13) . ?
C13 H13 0.9300 . ?
C13 C12 1.385(15) . ?
C13 C14 1.399(15) . ?
C3 H3 0.9300 . ?
C3 C2 1.361(13) . ?
C3 C4 1.373(13) . ?
C12 H12 0.9300 . ?
C2 H2 0.9300 . ?
C4 H4 0.9300 . ?
C4 C5 1.376(13) . ?
C18 C19 1.457(17) . ?
C14 H14 0.9300 . ?
C10 H10 0.9300 . ?
C5 H5 0.9300 . ?
C19 F2 1.407(12) . ?
C19 F1 1.422(12) . ?
C19 C20 1.405(10) . ?
F5 C20 1.366(8) . ?
F3 C20 1.364(9) . ?
C20 F4 1.375(9) . ?

loop_
_geom_torsion_atom_site_label_1
_geom_torsion_atom_site_label_2
_geom_torsion_atom_site_label_3
_geom_torsion_atom_site_label_4
_geom_torsion
_geom_torsion_site_symmetry_1
_geom_torsion_site_symmetry_2
_geom_torsion_site_symmetry_3
_geom_torsion_site_symmetry_4
_geom_torsion_publ_flag
Br1 C1 C6 S1 3.4(8) . . . . ?
Br1 C1 C6 C5 177.9(6) . . . . ?
Br1 C1 C2 C3 -179.6(6) . . . . ?
S1 C6 C5 C4 179.2(7) . . . . ?
S1 C7 C18 O1 -175.3(6) . . . . ?
S1 C7 C18 C19 10.0(17) . . . . ?
O1 C18 C19 F2 112.6(15) . . . . ?
O1 C18 C19 F1 -121.3(16) . . . . ?
O1 C18 C19 C20 -10.2(17) . . . . ?
C8 C9 C10 C11 0.8(12) . . . . ?
C8 C7 C18 O1 0.8(11) . . . . ?
C8 C7 C18 C19 -173.9(10) . . . . ?
C16 C11 C12 C13 -1.4(11) . . . . ?
C16 C11 C10 C9 -1.4(11) . . . . ?
C16 C15 C14 C13 0.5(11) . . . . ?
C17 O1 C18 C7 -1.2(11) . . . . ?
C17 O1 C18 C19 173.7(9) . . . . ?
C17 C8 C9 C10 0.5(10) . . . . ?
C17 C8 C7 S1 176.1(5) . . . . ?
C17 C8 C7 C18 -0.1(9) . . . . ?
C17 C16 C11 C12 -178.7(6) . . . . ?
C17 C16 C11 C10 0.6(9) . . . . ?
C17 C16 C15 C14 179.0(6) . . . . ?
C1 C6 C5 C4 4.7(13) . . . . ?
C11 C16 C17 O1 -179.4(6) . . . . ?
C11 C16 C17 C8 0.7(9) . . . . ?
C11 C16 C15 C14 0.3(10) . . . . ?
C9 C8 C17 O1 178.7(6) . . . . ?
C9 C8 C17 C16 -1.3(10) . . . . ?
C9 C8 C7 S1 -3.2(12) . . . . ?
C9 C8 C7 C18 -179.4(8) . . . . ?
C6 S1 C7 C8 66.6(7) . . . . ?
C6 S1 C7 C18 -118.0(9) . . . . ?
C6 C1 C2 C3 -0.3(11) . . . . ?
C15 C16 C17 O1 1.8(10) . . . . ?
C15 C16 C17 C8 -178.2(6) . . . . ?
C15 C16 C11 C12 0.1(9) . . . . ?
C15 C16 C11 C10 179.5(6) . . . . ?
C7 S1 C6 C1 -135.3(6) . . . . ?
C7 S1 C6 C5 50.4(8) . . . . ?
C7 C8 C17 O1 -0.7(7) . . . . ?
C7 C8 C17 C16 179.3(6) . . . . ?
C7 C8 C9 C10 179.7(7) . . . . ?
C7 C18 C19 F2 -73.3(17) . . . . ?
C7 C18 C19 F1 52.8(19) . . . . ?
C7 C18 C19 C20 163.9(11) . . . . ?
C3 C4 C5 C6 -6.2(15) . . . . ?
C12 C11 C10 C9 177.9(8) . . . . ?
C12 C13 C14 C15 -1.8(13) . . . . ?
C2 C1 C6 S1 -176.0(6) . . . . ?
C2 C1 C6 C5 -1.5(11) . . . . ?
C2 C3 C4 C5 4.4(14) . . . . ?
C4 C3 C2 C1 -1.1(12) . . . . ?
C18 O1 C17 C8 1.1(9) . . . . ?
C18 O1 C17 C16 -178.8(7) . . . . ?
C18 C19 C20 F5 -57.0(13) . . . . ?
C18 C19 C20 F3 177.6(12) . . . . ?
C18 C19 C20 F4 64.9(12) . . . . ?
C14 C13 C12 C11 2.2(13) . . . . ?
C10 C11 C12 C13 179.2(8) . . . . ?
F2 C19 C20 F5 175.7(11) . . . . ?
F2 C19 C20 F3 50.3(14) . . . . ?
F2 C19 C20 F4 -62.4(12) . . . . ?
F1 C19 C20 F5 66.6(11) . . . . ?
F1 C19 C20 F3 -58.8(13) . . . . ?
F1 C19 C20 F4 -171.5(11) . . . . ?
